data_2209263
loop_
_publ_author_name
'Meijboom, Reinout'
'Muller, Alfred'
'Roodt, Andreas'

_publ_section_title
;
 A new polymorph of
 <i>trans</i>-carbonylchlorobis[tris(4-fluorophenyl)phosphine]rhodium(I)
;
_journal_coeditor_code MY3004
_journal_issue 6
_journal_name_full 'Acta Crystallographica Section E'
_journal_page_first m1309
_journal_page_last m1311
_journal_paper_doi 10.1107/S1600536806015637
_journal_volume 62
_journal_year 2006
_chemical_formula_iupac '[Rh Cl (C18 H12 F3 P1) (C1 O1)]'
_chemical_formula_moiety 'C37 H24 Cl F6 O P2 Rh'
_chemical_formula_sum 'C37 H24 Cl F6 O P2 Rh'
_chemical_formula_weight 798.86
_chemical_name_systematic
;
trans-carbonylchlorobis[tris(4-fluorophenyl)phosphine]rhodium(I)
;
_space_group_IT_number 2
_symmetry_cell_setting triclinic
_symmetry_space_group_name_Hall '-P 1'
_symmetry_space_group_name_H-M 'P -1'
_audit_creation_method 'WinGX routine CIF_UPDATE'
_cell_angle_alpha 83.685(2)
_cell_angle_beta 84.150(2)
_cell_angle_gamma 73.725(2)
_cell_formula_units_Z 4
_cell_length_a 11.0530(4)
_cell_length_b 12.0560(4)
_cell_length_c 26.5140(9)
_cell_measurement_reflns_used 7376
_cell_measurement_temperature 150(2)
_cell_measurement_theta_max 28.3
_cell_measurement_theta_min 2.9
_cell_volume 3361.6(2)
_computing_cell_refinement 'SAINT-Plus (Bruker, 2004)'
_computing_data_collection 'APEX2 (Bruker, 2005)'
_computing_data_reduction 'SAINT-Plus and XPREP (Bruker 2004)'
_computing_molecular_graphics 'DIAMOND (Brandenburg & Putz, 2005)'
_computing_publication_material 'WinGX (Farrugia, 1999)'
_computing_structure_refinement 'SHELXL97 (Sheldrick, 1997)'
_computing_structure_solution 'SIR97 (Altomare <i>et al.</i>,  1999)'
_diffrn_ambient_temperature 150(2)
_diffrn_measured_fraction_theta_full 0.997
_diffrn_measured_fraction_theta_max 0.997
_diffrn_measurement_device_type 'Bruker X8 APEXII 4K KappaCCD area-detector'
_diffrn_measurement_method '\w and \f'
_diffrn_radiation_monochromator graphite
_diffrn_radiation_source 'fine-focus sealed tube'
_diffrn_radiation_type MoK\a
_diffrn_radiation_wavelength 0.71073
_diffrn_reflns_av_R_equivalents 0.0305
_diffrn_reflns_limit_h_max 14
_diffrn_reflns_limit_h_min -14
_diffrn_reflns_limit_k_max 16
_diffrn_reflns_limit_k_min -16
_diffrn_reflns_limit_l_max 35
_diffrn_reflns_limit_l_min -35
_diffrn_reflns_number 59610
_diffrn_reflns_theta_full 28.34
_diffrn_reflns_theta_max 28.34
_diffrn_reflns_theta_min 0.77
_diffrn_standards_decay_% 0
_diffrn_standards_interval_count 0
_diffrn_standards_interval_time 0
_diffrn_standards_number 0
_exptl_absorpt_coefficient_mu 0.746
_exptl_absorpt_correction_T_max 0.9566
_exptl_absorpt_correction_T_min 0.8072
_exptl_absorpt_correction_type multi-scan
_exptl_absorpt_process_details '(SADABS; Bruker, 1998)'
_exptl_crystal_colour yellow
_exptl_crystal_density_diffrn 1.578
_exptl_crystal_density_method 'not measured'
_exptl_crystal_description cuboid
_exptl_crystal_F_000 1600
_exptl_crystal_size_max 0.30
_exptl_crystal_size_mid 0.11
_exptl_crystal_size_min 0.06
_refine_diff_density_max 0.523
_refine_diff_density_min -0.354
_refine_ls_extinction_method none
_refine_ls_goodness_of_fit_ref 1.014
_refine_ls_hydrogen_treatment constr
_refine_ls_matrix_type full
_refine_ls_number_parameters 865
_refine_ls_number_reflns 16749
_refine_ls_number_restraints 0
_refine_ls_restrained_S_all 1.014
_refine_ls_R_factor_gt 0.0269
_refine_ls_shift/su_max 0.001
_refine_ls_structure_factor_coef Fsqd
_refine_ls_weighting_details 'calc w = 1/[\s^2^(Fo^2^)+(0.0273P)^2^+2.075P] where P=(Fo^2^+2Fc^2^)/3'
_refine_ls_weighting_scheme calc
_refine_ls_wR_factor_ref 0.0668
_reflns_number_gt 14119
_reflns_number_total 16749
_reflns_threshold_expression I>2\s(I)
_cod_data_source_file my3004.cif
_cod_data_source_block I
_cod_database_code 2209263
_cod_database_fobs_code 2209263

loop_
_symmetry_equiv_pos_as_xyz
'x, y, z'
'-x, -y, -z'

loop_
_atom_site_type_symbol
_atom_site_label
_atom_site_fract_x
_atom_site_fract_y
_atom_site_fract_z
_atom_site_U_iso_or_equiv
_atom_site_adp_type
_atom_site_calc_flag
_atom_site_refinement_flags
_atom_site_occupancy
Rh Rh1 0.982452(13) 0.602025(12) 0.132789(5) 0.01665(4) Uani d . 1
P P1 0.98366(5) 0.41183(4) 0.126869(19) 0.01894(10) Uani d . 1
P P2 0.98859(5) 0.78457(4) 0.150646(18) 0.01777(9) Uani d . 1
Cl Cl1 0.80794(4) 0.61249(4) 0.193616(18) 0.02434(10) Uani d . 1
C C01 1.11113(19) 0.59185(16) 0.08361(8) 0.0237(4) Uani d . 1
O O01 1.18989(15) 0.58450(14) 0.05152(6) 0.0373(4) Uani d . 1
C C1 1.10414(18) 0.33698(15) 0.08022(7) 0.0197(4) Uani d . 1
C C2 1.07659(19) 0.35813(16) 0.02928(7) 0.0234(4) Uani d . 1
H H2 0.9953 0.3988 0.0211 0.028 Uiso calc R 1
C C3 1.1680(2) 0.31963(17) -0.00912(8) 0.0250(4) Uani d . 1
H H3 1.1497 0.3344 -0.0431 0.03 Uiso calc R 1
C C4 1.28690(19) 0.25897(17) 0.00420(8) 0.0254(4) Uani d . 1
C C5 1.31731(19) 0.23326(19) 0.05362(8) 0.0285(4) Uani d . 1
H H5 1.3981 0.1901 0.0614 0.034 Uiso calc R 1
C C6 1.22469(19) 0.27311(17) 0.09210(8) 0.0254(4) Uani d . 1
H H6 1.2438 0.2568 0.1259 0.031 Uiso calc R 1
C C7 1.02247(18) 0.33193(16) 0.18791(7) 0.0227(4) Uani d . 1
C C8 0.9577(2) 0.25592(18) 0.21324(9) 0.0317(5) Uani d . 1
H H8 0.8911 0.2423 0.1984 0.038 Uiso calc R 1
C C9 0.9916(2) 0.2002(2) 0.26043(9) 0.0390(6) Uani d . 1
H H9 0.9483 0.1495 0.2774 0.047 Uiso calc R 1
C C10 1.0904(2) 0.2216(2) 0.28138(8) 0.0363(5) Uani d . 1
C C11 1.1567(2) 0.29657(19) 0.25811(8) 0.0327(5) Uani d . 1
H H11 1.2234 0.3092 0.2733 0.039 Uiso calc R 1
C C12 1.1207(2) 0.35285(18) 0.21122(8) 0.0273(4) Uani d . 1
H H12 1.1628 0.4054 0.1951 0.033 Uiso calc R 1
C C13 0.84346(19) 0.38228(17) 0.10730(8) 0.0245(4) Uani d . 1
C C14 0.8480(2) 0.27148(19) 0.09472(9) 0.0353(5) Uani d . 1
H H14 0.9184 0.2101 0.1017 0.042 Uiso calc R 1
C C15 0.7499(3) 0.2517(2) 0.07222(10) 0.0460(6) Uani d . 1
H H15 0.7531 0.1778 0.0641 0.055 Uiso calc R 1
C C16 0.6479(3) 0.3436(3) 0.06210(11) 0.0493(7) Uani d . 1
C C17 0.6375(2) 0.4534(2) 0.07465(10) 0.0428(6) Uani d . 1
H H17 0.566 0.5137 0.0678 0.051 Uiso calc R 1
C C18 0.7364(2) 0.47234(19) 0.09783(8) 0.0300(5) Uani d . 1
H H18 0.7306 0.546 0.1071 0.036 Uiso calc R 1
C C19 1.09004(18) 0.85556(16) 0.10779(7) 0.0205(4) Uani d . 1
C C20 1.0448(2) 0.95735(18) 0.07755(8) 0.0310(5) Uani d . 1
H H20 0.9587 0.9946 0.0794 0.037 Uiso calc R 1
C C21 1.1272(2) 1.0042(2) 0.04443(9) 0.0396(6) Uani d . 1
H H21 1.0971 1.0728 0.0243 0.047 Uiso calc R 1
C C22 1.2527(2) 0.94756(19) 0.04210(8) 0.0322(5) Uani d . 1
C C23 1.3019(2) 0.84748(19) 0.07119(8) 0.0312(5) Uani d . 1
H H23 1.3882 0.8112 0.0689 0.037 Uiso calc R 1
C C24 1.2197(2) 0.80126(18) 0.10431(8) 0.0273(4) Uani d . 1
H H24 1.2513 0.7331 0.1245 0.033 Uiso calc R 1
C C25 1.04585(18) 0.78423(16) 0.21283(7) 0.0208(4) Uani d . 1
C C26 1.0397(2) 0.69491(19) 0.24960(8) 0.0344(5) Uani d . 1
H H26 1.0114 0.6337 0.2416 0.041 Uiso calc R 1
C C27 1.0752(3) 0.6953(2) 0.29811(9) 0.0432(6) Uani d . 1
H H27 1.0716 0.6348 0.3227 0.052 Uiso calc R 1
C C28 1.1157(2) 0.7866(2) 0.30926(8) 0.0362(5) Uani d . 1
C C29 1.1270(2) 0.8751(2) 0.27343(9) 0.0354(5) Uani d . 1
H H29 1.1573 0.9349 0.2816 0.042 Uiso calc R 1
C C30 1.0922(2) 0.87332(18) 0.22497(8) 0.0297(5) Uani d . 1
H H30 1.0998 0.9324 0.2002 0.036 Uiso calc R 1
C C31 0.83479(18) 0.89138(15) 0.15184(7) 0.0198(4) Uani d . 1
C C32 0.7923(2) 0.96825(18) 0.18928(8) 0.0283(4) Uani d . 1
H H32 0.8426 0.9656 0.2157 0.034 Uiso calc R 1
C C33 0.6752(2) 1.04890(19) 0.18756(8) 0.0339(5) Uani d . 1
H H33 0.6464 1.1008 0.2125 0.041 Uiso calc R 1
C C34 0.60302(19) 1.05055(17) 0.14847(8) 0.0270(4) Uani d . 1
C C35 0.6394(2) 0.97496(18) 0.11142(8) 0.0277(4) Uani d . 1
H H35 0.5873 0.9773 0.0857 0.033 Uiso calc R 1
C C36 0.75685(19) 0.89456(17) 0.11356(8) 0.0272(4) Uani d . 1
H H36 0.7838 0.8419 0.0889 0.033 Uiso calc R 1
F F1 1.37785(12) 0.22313(12) -0.03358(5) 0.0362(3) Uani d . 1
F F2 1.12383(14) 0.16714(14) 0.32750(5) 0.0523(4) Uani d . 1
F F3 0.55360(17) 0.32539(18) 0.03804(8) 0.0788(6) Uani d . 1
F F4 1.33317(15) 0.99241(13) 0.00941(6) 0.0497(4) Uani d . 1
F F5 1.14937(18) 0.78836(14) 0.35676(5) 0.0580(5) Uani d . 1
F F6 0.48846(12) 1.13076(12) 0.14666(5) 0.0398(3) Uani d . 1
Rh Rh2 0.543138(13) 0.156397(11) 0.367911(5) 0.01554(4) Uani d . 1
P P3 0.53595(4) -0.03462(4) 0.374217(18) 0.01697(9) Uani d . 1
P P4 0.54185(4) 0.34987(4) 0.350675(18) 0.01673(9) Uani d . 1
Cl Cl2 0.72729(4) 0.10095(4) 0.312189(17) 0.02167(9) Uani d . 1
C C02 0.40659(19) 0.19151(16) 0.41355(8) 0.0241(4) Uani d . 1
O O02 0.32293(16) 0.21035(13) 0.44356(7) 0.0411(4) Uani d . 1
C C37 0.40666(17) -0.06274(15) 0.41794(7) 0.0188(4) Uani d . 1
C C38 0.28580(18) -0.04647(17) 0.40281(7) 0.0230(4) Uani d . 1
H H38 0.2716 -0.0312 0.3684 0.028 Uiso calc R 1
C C39 0.18560(19) -0.05268(18) 0.43833(8) 0.0269(4) Uani d . 1
H H39 0.1046 -0.0412 0.4282 0.032 Uiso calc R 1
C C40 0.20969(19) -0.07620(17) 0.48860(8) 0.0254(4) Uani d . 1
C C41 0.32785(19) -0.09436(17) 0.50532(7) 0.0240(4) Uani d . 1
H H41 0.3413 -0.1112 0.5397 0.029 Uiso calc R 1
C C42 0.42633(19) -0.08688(16) 0.46962(7) 0.0218(4) Uani d . 1
H H42 0.5069 -0.0981 0.4802 0.026 Uiso calc R 1
C C43 0.50482(18) -0.06915(16) 0.31259(7) 0.0208(4) Uani d . 1
C C44 0.5650(2) -0.17249(19) 0.29097(8) 0.0297(5) Uani d . 1
H H44 0.6272 -0.2284 0.3079 0.036 Uiso calc R 1
C C45 0.5325(2) -0.1926(2) 0.24414(9) 0.0370(5) Uani d . 1
H H45 0.5726 -0.2615 0.2295 0.044 Uiso calc R 1
C C46 0.4410(2) -0.1096(2) 0.22013(8) 0.0359(5) Uani d . 1
C C47 0.3810(2) -0.0048(2) 0.23936(8) 0.0317(5) Uani d . 1
H H47 0.3198 0.0507 0.2218 0.038 Uiso calc R 1
C C48 0.41489(18) 0.01526(17) 0.28572(7) 0.0240(4) Uani d . 1
H H48 0.3772 0.086 0.2991 0.029 Uiso calc R 1
C C49 0.66917(17) -0.14867(15) 0.39767(7) 0.0208(4) Uani d . 1
C C50 0.6559(2) -0.26035(17) 0.41063(8) 0.0281(4) Uani d . 1
H H50 0.585 -0.2788 0.4019 0.034 Uiso calc R 1
C C51 0.7470(2) -0.34359(18) 0.43627(9) 0.0333(5) Uani d . 1
H H51 0.7385 -0.4181 0.4447 0.04 Uiso calc R 1
C C52 0.8504(2) -0.31370(19) 0.44901(9) 0.0324(5) Uani d . 1
C C53 0.8691(2) -0.20618(19) 0.43569(9) 0.0321(5) Uani d . 1
H H53 0.9415 -0.1893 0.4439 0.038 Uiso calc R 1
C C54 0.77706(18) -0.12310(17) 0.40966(8) 0.0250(4) Uani d . 1
H H54 0.788 -0.0497 0.4002 0.03 Uiso calc R 1
C C55 0.43655(18) 0.45220(15) 0.39234(7) 0.0191(4) Uani d . 1
C C56 0.30749(19) 0.46226(17) 0.39461(8) 0.0244(4) Uani d . 1
H H56 0.278 0.4178 0.3748 0.029 Uiso calc R 1
C C57 0.2224(2) 0.53727(18) 0.42583(8) 0.0272(4) Uani d . 1
H H57 0.1363 0.5436 0.4274 0.033 Uiso calc R 1
C C58 0.2692(2) 0.60222(17) 0.45450(8) 0.0262(4) Uani d . 1
C C59 0.3944(2) 0.59530(18) 0.45347(8) 0.0311(5) Uani d . 1
H H59 0.4227 0.6407 0.4732 0.037 Uiso calc R 1
C C60 0.4792(2) 0.51899(17) 0.42222(8) 0.0267(4) Uani d . 1
H H60 0.5652 0.5127 0.4214 0.032 Uiso calc R 1
C C61 0.69468(17) 0.37854(15) 0.35186(7) 0.0186(4) Uani d . 1
C C62 0.73749(19) 0.45517(18) 0.31631(8) 0.0260(4) Uani d . 1
H H62 0.6881 0.4929 0.2899 0.031 Uiso calc R 1
C C63 0.8531(2) 0.4758(2) 0.31995(9) 0.0327(5) Uani d . 1
H H63 0.8822 0.5267 0.2961 0.039 Uiso calc R 1
C C64 0.92382(19) 0.41980(18) 0.35926(8) 0.0271(4) Uani d . 1
C C65 0.88675(19) 0.34178(18) 0.39497(8) 0.0274(4) Uani d . 1
H H65 0.9374 0.3039 0.421 0.033 Uiso calc R 1
C C66 0.77089(19) 0.32177(17) 0.39058(8) 0.0265(4) Uani d . 1
H H66 0.7435 0.2691 0.4141 0.032 Uiso calc R 1
C C67 0.48800(17) 0.40944(16) 0.28813(7) 0.0198(4) Uani d . 1
C C68 0.4292(2) 0.52684(18) 0.27741(8) 0.0321(5) Uani d . 1
H H68 0.4169 0.5774 0.3027 0.038 Uiso calc R 1
C C69 0.3889(2) 0.56928(19) 0.22936(9) 0.0363(5) Uani d . 1
H H69 0.3493 0.6476 0.2222 0.044 Uiso calc R 1
C C70 0.4089(2) 0.4930(2) 0.19280(8) 0.0336(5) Uani d . 1
C C71 0.4655(3) 0.3775(2) 0.20184(9) 0.0463(7) Uani d . 1
H H71 0.478 0.3277 0.1762 0.056 Uiso calc R 1
C C72 0.5040(2) 0.33603(19) 0.24990(8) 0.0372(5) Uani d . 1
H H72 0.5415 0.2572 0.2567 0.045 Uiso calc R 1
F F7 0.11315(12) -0.08361(12) 0.52382(5) 0.0364(3) Uani d . 1
F F8 0.93552(13) -0.39382(12) 0.47639(6) 0.0505(4) Uani d . 1
F F9 0.40806(15) -0.12999(15) 0.17490(5) 0.0548(4) Uani d . 1
F F10 0.18585(13) 0.67648(11) 0.48493(5) 0.0401(3) Uani d . 1
F F11 1.03750(12) 0.44014(13) 0.36296(5) 0.0413(3) Uani d . 1
F F12 0.36870(16) 0.53334(13) 0.14593(5) 0.0526(4) Uani d . 1

loop_
_atom_site_aniso_label
_atom_site_aniso_U_11
_atom_site_aniso_U_22
_atom_site_aniso_U_33
_atom_site_aniso_U_12
_atom_site_aniso_U_13
_atom_site_aniso_U_23
Rh1 0.01801(7) 0.01439(7) 0.01731(7) -0.00430(5) -0.00050(5) -0.00126(5)
P1 0.0200(2) 0.0158(2) 0.0212(2) -0.00529(18) -0.00105(18) -0.00152(18)
P2 0.0204(2) 0.0146(2) 0.0181(2) -0.00446(18) -0.00158(18) -0.00095(17)
Cl1 0.0236(2) 0.0260(2) 0.0226(2) -0.00713(19) 0.00555(18) -0.00408(18)
C01 0.0284(10) 0.0201(9) 0.0240(10) -0.0085(8) -0.0017(8) -0.0031(7)
O01 0.0399(9) 0.0400(9) 0.0339(9) -0.0175(8) 0.0151(7) -0.0108(7)
C1 0.0228(9) 0.0141(8) 0.0229(9) -0.0063(7) -0.0003(7) -0.0021(7)
C2 0.0253(10) 0.0182(9) 0.0247(10) -0.0018(8) -0.0053(8) -0.0017(7)
C3 0.0321(11) 0.0231(9) 0.0204(10) -0.0081(8) -0.0040(8) -0.0012(7)
C4 0.0256(10) 0.0278(10) 0.0238(10) -0.0094(8) 0.0043(8) -0.0071(8)
C5 0.0202(10) 0.0344(11) 0.0299(11) -0.0040(8) -0.0040(8) -0.0050(9)
C6 0.0249(10) 0.0279(10) 0.0223(10) -0.0044(8) -0.0036(8) -0.0025(8)
C7 0.0239(10) 0.0184(9) 0.0223(10) -0.0022(8) 0.0017(8) 0.0009(7)
C8 0.0271(11) 0.0272(11) 0.0375(12) -0.0067(9) 0.0009(9) 0.0064(9)
C9 0.0315(12) 0.0334(12) 0.0426(14) -0.0033(10) 0.0065(10) 0.0149(10)
C10 0.0329(12) 0.0354(12) 0.0242(11) 0.0096(10) 0.0058(9) 0.0106(9)
C11 0.0322(12) 0.0362(12) 0.0247(11) -0.0017(10) -0.0035(9) 0.0005(9)
C12 0.0314(11) 0.0257(10) 0.0236(10) -0.0079(9) -0.0007(8) 0.0017(8)
C13 0.0255(10) 0.0257(10) 0.0255(10) -0.0129(8) 0.0004(8) -0.0028(8)
C14 0.0366(12) 0.0283(11) 0.0451(14) -0.0156(10) -0.0015(10) -0.0050(10)
C15 0.0513(16) 0.0462(15) 0.0541(16) -0.0330(13) -0.0003(13) -0.0132(12)
C16 0.0402(15) 0.0705(19) 0.0518(16) -0.0364(14) -0.0060(12) -0.0087(14)
C17 0.0246(12) 0.0549(16) 0.0503(15) -0.0120(11) -0.0061(11) -0.0046(12)
C18 0.0255(11) 0.0345(11) 0.0315(11) -0.0108(9) -0.0002(9) -0.0040(9)
C19 0.0257(10) 0.0183(9) 0.0190(9) -0.0083(8) -0.0010(7) -0.0018(7)
C20 0.0326(12) 0.0224(10) 0.0333(12) -0.0037(9) 0.0000(9) 0.0053(8)
C21 0.0496(15) 0.0276(11) 0.0365(13) -0.0100(11) 0.0022(11) 0.0122(10)
C22 0.0435(13) 0.0318(11) 0.0250(11) -0.0202(10) 0.0098(9) -0.0031(9)
C23 0.0273(11) 0.0340(11) 0.0334(12) -0.0116(9) 0.0046(9) -0.0049(9)
C24 0.0269(10) 0.0258(10) 0.0284(11) -0.0083(8) -0.0015(8) 0.0038(8)
C25 0.0223(9) 0.0209(9) 0.0192(9) -0.0058(7) -0.0032(7) -0.0008(7)
C26 0.0522(14) 0.0311(11) 0.0279(11) -0.0239(11) -0.0121(10) 0.0046(9)
C27 0.0706(18) 0.0418(13) 0.0281(12) -0.0337(13) -0.0178(12) 0.0118(10)
C28 0.0501(14) 0.0428(13) 0.0231(11) -0.0221(11) -0.0126(10) -0.0001(9)
C29 0.0468(14) 0.0378(12) 0.0312(12) -0.0257(11) -0.0065(10) -0.0041(9)
C30 0.0387(12) 0.0290(11) 0.0266(11) -0.0185(9) -0.0046(9) 0.0013(8)
C31 0.0220(9) 0.0160(8) 0.0212(9) -0.0049(7) -0.0010(7) -0.0011(7)
C32 0.0306(11) 0.0290(10) 0.0233(10) -0.0016(9) -0.0059(8) -0.0071(8)
C33 0.0354(12) 0.0317(11) 0.0275(11) 0.0067(9) -0.0040(9) -0.0125(9)
C34 0.0252(10) 0.0239(10) 0.0249(10) 0.0030(8) -0.0003(8) 0.0008(8)
C35 0.0272(11) 0.0288(10) 0.0261(11) -0.0038(9) -0.0065(8) -0.0045(8)
C36 0.0273(10) 0.0255(10) 0.0280(11) -0.0021(8) -0.0041(8) -0.0108(8)
F1 0.0285(7) 0.0502(8) 0.0289(7) -0.0093(6) 0.0078(5) -0.0122(6)
F2 0.0453(9) 0.0595(10) 0.0318(8) 0.0073(7) 0.0015(6) 0.0226(7)
F3 0.0533(11) 0.1048(15) 0.1012(15) -0.0470(11) -0.0242(10) -0.0237(12)
F4 0.0591(10) 0.0470(8) 0.0433(8) -0.0266(8) 0.0207(7) 0.0040(7)
F5 0.0975(13) 0.0662(10) 0.0290(8) -0.0487(10) -0.0275(8) 0.0057(7)
F6 0.0323(7) 0.0390(7) 0.0355(7) 0.0132(6) -0.0061(6) -0.0062(6)
Rh2 0.01657(7) 0.01362(7) 0.01662(7) -0.00497(5) -0.00043(5) -0.00052(5)
P3 0.0171(2) 0.0146(2) 0.0197(2) -0.00507(17) -0.00151(18) -0.00113(17)
P4 0.0177(2) 0.0144(2) 0.0186(2) -0.00562(17) -0.00140(18) -0.00025(17)
Cl2 0.0201(2) 0.0223(2) 0.0211(2) -0.00542(17) 0.00395(17) -0.00117(17)
C02 0.0287(10) 0.0165(9) 0.0265(10) -0.0070(8) 0.0005(8) -0.0004(7)
O02 0.0428(10) 0.0305(8) 0.0445(10) -0.0092(7) 0.0233(8) -0.0059(7)
C37 0.0204(9) 0.0149(8) 0.0218(9) -0.0069(7) -0.0008(7) -0.0002(7)
C38 0.0229(10) 0.0266(10) 0.0197(9) -0.0081(8) -0.0028(7) 0.0015(7)
C39 0.0181(9) 0.0348(11) 0.0278(11) -0.0078(8) -0.0016(8) -0.0012(9)
C40 0.0254(10) 0.0237(10) 0.0253(10) -0.0073(8) 0.0068(8) -0.0010(8)
C41 0.0298(10) 0.0232(9) 0.0185(9) -0.0075(8) -0.0011(8) 0.0013(7)
C42 0.0231(10) 0.0195(9) 0.0241(10) -0.0076(8) -0.0055(8) 0.0011(7)
C43 0.0204(9) 0.0236(9) 0.0207(9) -0.0102(8) 0.0012(7) -0.0043(7)
C44 0.0250(10) 0.0291(11) 0.0355(12) -0.0057(9) -0.0010(9) -0.0108(9)
C45 0.0334(12) 0.0428(13) 0.0387(13) -0.0112(10) 0.0049(10) -0.0249(11)
C46 0.0326(12) 0.0586(15) 0.0244(11) -0.0217(11) 0.0014(9) -0.0170(10)
C47 0.0263(11) 0.0460(13) 0.0247(11) -0.0123(10) -0.0032(8) -0.0032(9)
C48 0.0233(10) 0.0271(10) 0.0224(10) -0.0084(8) 0.0004(8) -0.0034(8)
C49 0.0185(9) 0.0160(8) 0.0255(10) -0.0015(7) -0.0008(7) -0.0006(7)
C50 0.0263(10) 0.0191(9) 0.0388(12) -0.0058(8) -0.0038(9) -0.0012(8)
C51 0.0298(11) 0.0179(9) 0.0463(14) -0.0015(8) 0.0026(10) 0.0044(9)
C52 0.0203(10) 0.0309(11) 0.0354(12) 0.0043(9) 0.0026(9) 0.0095(9)
C53 0.0184(10) 0.0340(11) 0.0410(13) -0.0053(9) -0.0047(9) 0.0065(10)
C54 0.0206(10) 0.0224(9) 0.0306(11) -0.0061(8) 0.0006(8) 0.0022(8)
C55 0.0223(9) 0.0149(8) 0.0203(9) -0.0061(7) -0.0011(7) -0.0002(7)
C56 0.0235(10) 0.0239(10) 0.0271(10) -0.0073(8) -0.0022(8) -0.0052(8)
C57 0.0223(10) 0.0287(10) 0.0293(11) -0.0054(8) 0.0011(8) -0.0036(8)
C58 0.0330(11) 0.0210(9) 0.0217(10) -0.0047(8) 0.0065(8) -0.0037(8)
C59 0.0383(12) 0.0284(11) 0.0310(11) -0.0137(9) 0.0003(9) -0.0121(9)
C60 0.0267(10) 0.0263(10) 0.0304(11) -0.0116(8) -0.0010(8) -0.0060(8)
C61 0.0184(9) 0.0168(8) 0.0213(9) -0.0061(7) 0.0003(7) -0.0028(7)
C62 0.0265(10) 0.0295(10) 0.0238(10) -0.0128(9) -0.0035(8) 0.0052(8)
C63 0.0330(12) 0.0383(12) 0.0310(12) -0.0212(10) -0.0007(9) 0.0081(9)
C64 0.0205(10) 0.0344(11) 0.0310(11) -0.0151(9) 0.0010(8) -0.0056(9)
C65 0.0227(10) 0.0349(11) 0.0259(11) -0.0096(9) -0.0064(8) 0.0010(8)
C66 0.0272(10) 0.0266(10) 0.0264(10) -0.0119(8) -0.0031(8) 0.0070(8)
C67 0.0187(9) 0.0198(9) 0.0211(9) -0.0061(7) -0.0025(7) 0.0012(7)
C68 0.0433(13) 0.0211(10) 0.0271(11) 0.0000(9) -0.0069(9) -0.0008(8)
C69 0.0424(13) 0.0249(11) 0.0331(12) 0.0040(10) -0.0084(10) 0.0044(9)
C70 0.0380(12) 0.0340(12) 0.0240(11) -0.0026(10) -0.0108(9) 0.0060(9)
C71 0.077(2) 0.0293(12) 0.0271(12) 0.0003(12) -0.0156(12) -0.0053(9)
C72 0.0574(16) 0.0204(10) 0.0273(11) 0.0022(10) -0.0109(11) -0.0016(8)
F7 0.0283(7) 0.0466(8) 0.0292(7) -0.0078(6) 0.0090(5) 0.0028(6)
F8 0.0260(7) 0.0423(8) 0.0671(10) 0.0058(6) -0.0058(7) 0.0264(7)
F9 0.0528(9) 0.0872(12) 0.0340(8) -0.0249(9) -0.0049(7) -0.0297(8)
F10 0.0413(8) 0.0381(7) 0.0394(8) -0.0079(6) 0.0143(6) -0.0203(6)
F11 0.0281(7) 0.0587(9) 0.0457(8) -0.0275(7) -0.0060(6) 0.0029(7)
F12 0.0707(11) 0.0475(9) 0.0285(7) 0.0042(8) -0.0210(7) 0.0066(6)

loop_
_atom_type_symbol
_atom_type_description
_atom_type_scat_dispersion_real
_atom_type_scat_dispersion_imag
_atom_type_scat_source
C C 0.0033 0.0016 'International Tables Vol C Tables 4.2.6.8 and 6.1.1.4'
H H 0 0 'International Tables Vol C Tables 4.2.6.8 and 6.1.1.4'
O O 0.0106 0.006 'International Tables Vol C Tables 4.2.6.8 and 6.1.1.4'
F F 0.0171 0.0103 'International Tables Vol C Tables 4.2.6.8 and 6.1.1.4'
P P 0.1023 0.0942 'International Tables Vol C Tables 4.2.6.8 and 6.1.1.4'
Cl Cl 0.1484 0.1585 'International Tables Vol C Tables 4.2.6.8 and 6.1.1.4'
Rh Rh -1.1178 0.9187 'International Tables Vol C Tables 4.2.6.8 and 6.1.1.4'

loop_
_geom_angle_atom_site_label_1
_geom_angle_atom_site_label_2
_geom_angle_atom_site_label_3
_geom_angle
_geom_angle_publ_flag
C01 Rh1 P1 91.41(6) y
C01 Rh1 P2 92.43(6) y
P1 Rh1 P2 171.800(18) y
C01 Rh1 Cl1 176.78(6) ?
P1 Rh1 Cl1 86.902(17) ?
P2 Rh1 Cl1 89.601(17) ?
C7 P1 C13 108.94(9) ?
C7 P1 C1 105.58(9) ?
C13 P1 C1 100.66(9) ?
C7 P1 Rh1 107.82(6) ?
C13 P1 Rh1 118.90(7) ?
C1 P1 Rh1 114.07(6) ?
C31 P2 C25 104.79(9) ?
C31 P2 C19 103.90(9) ?
C25 P2 C19 102.91(9) ?
C31 P2 Rh1 113.73(6) ?
C25 P2 Rh1 112.86(6) ?
C19 P2 Rh1 117.26(6) ?
O01 C01 Rh1 177.75(18) y
C6 C1 C2 118.94(17) ?
C6 C1 P1 123.54(15) ?
C2 C1 P1 117.04(14) ?
C3 C2 C1 121.06(19) ?
C3 C2 H2 119.5 ?
C1 C2 H2 119.5 ?
C4 C3 C2 118.14(18) ?
C4 C3 H3 120.9 ?
C2 C3 H3 120.9 ?
F1 C4 C5 118.87(19) ?
F1 C4 C3 118.26(18) ?
C5 C4 C3 122.86(18) ?
C4 C5 C6 118.59(19) ?
C4 C5 H5 120.7 ?
C6 C5 H5 120.7 ?
C1 C6 C5 120.36(19) ?
C1 C6 H6 119.8 ?
C5 C6 H6 119.8 ?
C8 C7 C12 118.83(19) ?
C8 C7 P1 124.25(16) ?
C12 C7 P1 116.86(15) ?
C9 C8 C7 120.7(2) ?
C9 C8 H8 119.7 ?
C7 C8 H8 119.7 ?
C10 C9 C8 118.5(2) ?
C10 C9 H9 120.8 ?
C8 C9 H9 120.8 ?
F2 C10 C9 118.6(2) ?
F2 C10 C11 118.2(2) ?
C9 C10 C11 123.1(2) ?
C10 C11 C12 117.8(2) ?
C10 C11 H11 121.1 ?
C12 C11 H11 121.1 ?
C11 C12 C7 121.1(2) ?
C11 C12 H12 119.4 ?
C7 C12 H12 119.4 ?
C18 C13 C14 118.70(19) ?
C18 C13 P1 120.34(15) ?
C14 C13 P1 120.36(17) ?
C15 C14 C13 121.2(2) ?
C15 C14 H14 119.4 ?
C13 C14 H14 119.4 ?
C16 C15 C14 118.2(2) ?
C16 C15 H15 120.9 ?
C14 C15 H15 120.9 ?
F3 C16 C15 118.4(2) ?
F3 C16 C17 118.7(3) ?
C15 C16 C17 123.0(2) ?
C16 C17 C18 118.4(2) ?
C16 C17 H17 120.8 ?
C18 C17 H17 120.8 ?
C13 C18 C17 120.5(2) ?
C13 C18 H18 119.8 ?
C17 C18 H18 119.8 ?
C20 C19 C24 118.67(18) ?
C20 C19 P2 123.63(16) ?
C24 C19 P2 117.66(15) ?
C19 C20 C21 120.5(2) ?
C19 C20 H20 119.8 ?
C21 C20 H20 119.8 ?
C22 C21 C20 118.7(2) ?
C22 C21 H21 120.7 ?
C20 C21 H21 120.7 ?
F4 C22 C21 118.8(2) ?
F4 C22 C23 118.1(2) ?
C21 C22 C23 123.0(2) ?
C22 C23 C24 118.1(2) ?
C22 C23 H23 120.9 ?
C24 C23 H23 120.9 ?
C23 C24 C19 121.0(2) ?
C23 C24 H24 119.5 ?
C19 C24 H24 119.5 ?
C26 C25 C30 118.78(18) ?
C26 C25 P2 119.29(15) ?
C30 C25 P2 121.89(15) ?
C25 C26 C27 120.91(19) ?
C25 C26 H26 119.5 ?
C27 C26 H26 119.5 ?
C28 C27 C26 118.7(2) ?
C28 C27 H27 120.7 ?
C26 C27 H27 120.7 ?
F5 C28 C27 119.1(2) ?
F5 C28 C29 118.62(19) ?
C27 C28 C29 122.2(2) ?
C28 C29 C30 118.56(19) ?
C28 C29 H29 120.7 ?
C30 C29 H29 120.7 ?
C29 C30 C25 120.8(2) ?
C29 C30 H30 119.6 ?
C25 C30 H30 119.6 ?
C36 C31 C32 118.98(18) ?
C36 C31 P2 117.87(14) ?
C32 C31 P2 123.15(15) ?
C33 C32 C31 120.39(19) ?
C33 C32 H32 119.8 ?
C31 C32 H32 119.8 ?
C34 C33 C32 118.53(19) ?
C34 C33 H33 120.7 ?
C32 C33 H33 120.7 ?
F6 C34 C33 118.34(18) ?
F6 C34 C35 118.41(19) ?
C33 C34 C35 123.25(19) ?
C34 C35 C36 117.67(19) ?
C34 C35 H35 121.2 ?
C36 C35 H35 121.2 ?
C35 C36 C31 121.15(18) ?
C35 C36 H36 119.4 ?
C31 C36 H36 119.4 ?
C02 Rh2 P3 90.30(6) y
C02 Rh2 P4 92.37(6) y
P3 Rh2 P4 172.352(18) y
C02 Rh2 Cl2 176.36(6) ?
P3 Rh2 Cl2 87.484(16) ?
P4 Rh2 Cl2 90.188(17) ?
C43 P3 C49 108.29(9) ?
C43 P3 C37 104.92(8) ?
C49 P3 C37 100.76(9) ?
C43 P3 Rh2 108.83(6) ?
C49 P3 Rh2 119.48(6) ?
C37 P3 Rh2 113.44(6) ?
C61 P4 C67 105.29(8) ?
C61 P4 C55 103.95(8) ?
C67 P4 C55 102.17(9) ?
C61 P4 Rh2 114.93(6) ?
C67 P4 Rh2 112.48(6) ?
C55 P4 Rh2 116.59(6) ?
O02 C02 Rh2 177.4(2) y
C38 C37 C42 118.66(17) ?
C38 C37 P3 122.53(15) ?
C42 C37 P3 118.29(14) ?
C37 C38 C39 120.97(18) ?
C37 C38 H38 119.5 ?
C39 C38 H38 119.5 ?
C40 C39 C38 118.14(19) ?
C40 C39 H39 120.9 ?
C38 C39 H39 120.9 ?
F7 C40 C39 118.96(18) ?
F7 C40 C41 118.03(18) ?
C39 C40 C41 123.00(18) ?
C40 C41 C42 118.22(18) ?
C40 C41 H41 120.9 ?
C42 C41 H41 120.9 ?
C41 C42 C37 121.01(18) ?
C41 C42 H42 119.5 ?
C37 C42 H42 119.5 ?
C44 C43 C48 118.94(18) ?
C44 C43 P3 124.36(16) ?
C48 C43 P3 116.70(14) ?
C45 C44 C43 120.3(2) ?
C45 C44 H44 119.8 ?
C43 C44 H44 119.8 ?
C46 C45 C44 118.7(2) ?
C46 C45 H45 120.6 ?
C44 C45 H45 120.6 ?
F9 C46 C45 118.7(2) ?
F9 C46 C47 118.2(2) ?
C45 C46 C47 123.1(2) ?
C46 C47 C48 117.9(2) ?
C46 C47 H47 121.1 ?
C48 C47 H47 121.1 ?
C47 C48 C43 120.98(19) ?
C47 C48 H48 119.5 ?
C43 C48 H48 119.5 ?
C54 C49 C50 119.09(18) ?
C54 C49 P3 120.85(14) ?
C50 C49 P3 119.43(15) ?
C51 C50 C49 120.73(19) ?
C51 C50 H50 119.6 ?
C49 C50 H50 119.6 ?
C52 C51 C50 118.41(19) ?
C52 C51 H51 120.8 ?
C50 C51 H51 120.8 ?
F8 C52 C53 119.3(2) ?
F8 C52 C51 117.9(2) ?
C53 C52 C51 122.8(2) ?
C52 C53 C54 118.3(2) ?
C52 C53 H53 120.9 ?
C54 C53 H53 120.9 ?
C49 C54 C53 120.62(18) ?
C49 C54 H54 119.7 ?
C53 C54 H54 119.7 ?
C60 C55 C56 118.74(17) ?
C60 C55 P4 123.12(15) ?
C56 C55 P4 118.14(14) ?
C57 C56 C55 121.19(18) ?
C57 C56 H56 119.4 ?
C55 C56 H56 119.4 ?
C58 C57 C56 117.93(19) ?
C58 C57 H57 121 ?
C56 C57 H57 121 ?
F10 C58 C59 119.00(18) ?
F10 C58 C57 118.10(19) ?
C59 C58 C57 122.90(18) ?
C58 C59 C60 118.71(18) ?
C58 C59 H59 120.6 ?
C60 C59 H59 120.6 ?
C55 C60 C59 120.53(19) ?
C55 C60 H60 119.7 ?
C59 C60 H60 119.7 ?
C62 C61 C66 118.82(17) ?
C62 C61 P4 123.06(15) ?
C66 C61 P4 118.12(14) ?
C63 C62 C61 120.44(19) ?
C63 C62 H62 119.8 ?
C61 C62 H62 119.8 ?
C64 C63 C62 118.77(19) ?
C64 C63 H63 120.6 ?
C62 C63 H63 120.6 ?
F11 C64 C63 118.84(18) ?
F11 C64 C65 118.04(19) ?
C63 C64 C65 123.10(18) ?
C64 C65 C66 117.32(19) ?
C64 C65 H65 121.3 ?
C66 C65 H65 121.3 ?
C65 C66 C61 121.53(18) ?
C65 C66 H66 119.2 ?
C61 C66 H66 119.2 ?
C72 C67 C68 118.40(19) ?
C72 C67 P4 119.35(15) ?
C68 C67 P4 122.25(15) ?
C69 C68 C67 120.7(2) ?
C69 C68 H68 119.6 ?
C67 C68 H68 119.6 ?
C70 C69 C68 118.4(2) ?
C70 C69 H69 120.8 ?
C68 C69 H69 120.8 ?
F12 C70 C71 118.5(2) ?
F12 C70 C69 118.8(2) ?
C71 C70 C69 122.7(2) ?
C70 C71 C72 118.5(2) ?
C70 C71 H71 120.8 ?
C72 C71 H71 120.8 ?
C71 C72 C67 121.3(2) ?
C71 C72 H72 119.3 ?
C67 C72 H72 119.3 ?

loop_
_geom_bond_atom_site_label_1
_geom_bond_atom_site_label_2
_geom_bond_distance
_geom_bond_publ_flag
Rh1 C01 1.816(2) y
Rh1 P1 2.3118(5) y
Rh1 P2 2.3220(5) y
Rh1 Cl1 2.3689(5) y
P1 C7 1.816(2) ?
P1 C13 1.820(2) ?
P1 C1 1.8314(19) ?
P2 C31 1.8221(19) ?
P2 C25 1.8244(19) ?
P2 C19 1.8290(19) ?
C01 O01 1.145(2) y
C1 C6 1.387(3) ?
C1 C2 1.395(3) ?
C2 C3 1.380(3) ?
C2 H2 0.93 ?
C3 C4 1.373(3) ?
C3 H3 0.93 ?
C4 F1 1.359(2) ?
C4 C5 1.367(3) ?
C5 C6 1.392(3) ?
C5 H5 0.93 ?
C6 H6 0.93 ?
C7 C8 1.392(3) ?
C7 C12 1.396(3) ?
C8 C9 1.388(3) ?
C8 H8 0.93 ?
C9 C10 1.370(4) ?
C9 H9 0.93 ?
C10 F2 1.357(2) ?
C10 C11 1.376(3) ?
C11 C12 1.389(3) ?
C11 H11 0.93 ?
C12 H12 0.93 ?
C13 C18 1.387(3) ?
C13 C14 1.398(3) ?
C14 C15 1.377(3) ?
C14 H14 0.93 ?
C15 C16 1.367(4) ?
C15 H15 0.93 ?
C16 F3 1.355(3) ?
C16 C17 1.371(4) ?
C17 C18 1.390(3) ?
C17 H17 0.93 ?
C18 H18 0.93 ?
C19 C20 1.386(3) ?
C19 C24 1.397(3) ?
C20 C21 1.391(3) ?
C20 H20 0.93 ?
C21 C22 1.363(3) ?
C21 H21 0.93 ?
C22 F4 1.358(2) ?
C22 C23 1.363(3) ?
C23 C24 1.386(3) ?
C23 H23 0.93 ?
C24 H24 0.93 ?
C25 C26 1.383(3) ?
C25 C30 1.392(3) ?
C26 C27 1.383(3) ?
C26 H26 0.93 ?
C27 C28 1.368(3) ?
C27 H27 0.93 ?
C28 F5 1.353(2) ?
C28 C29 1.372(3) ?
C29 C30 1.382(3) ?
C29 H29 0.93 ?
C30 H30 0.93 ?
C31 C36 1.387(3) ?
C31 C32 1.389(3) ?
C32 C33 1.385(3) ?
C32 H32 0.93 ?
C33 C34 1.366(3) ?
C33 H33 0.93 ?
C34 F6 1.363(2) ?
C34 C35 1.367(3) ?
C35 C36 1.387(3) ?
C35 H35 0.93 ?
C36 H36 0.93 ?
Rh2 C02 1.818(2) y
Rh2 P3 2.3136(5) y
Rh2 P4 2.3233(5) y
Rh2 Cl2 2.3694(5) y
P3 C43 1.8183(19) ?
P3 C49 1.8192(19) ?
P3 C37 1.8298(19) ?
P4 C61 1.8205(18) ?
P4 C67 1.8220(19) ?
P4 C55 1.8248(19) ?
C02 O02 1.145(2) y
C37 C38 1.389(3) ?
C37 C42 1.396(3) ?
C38 C39 1.392(3) ?
C38 H38 0.93 ?
C39 C40 1.369(3) ?
C39 H39 0.93 ?
C40 F7 1.360(2) ?
C40 C41 1.374(3) ?
C41 C42 1.384(3) ?
C41 H41 0.93 ?
C42 H42 0.93 ?
C43 C44 1.392(3) ?
C43 C48 1.396(3) ?
C44 C45 1.391(3) ?
C44 H44 0.93 ?
C45 C46 1.362(3) ?
C45 H45 0.93 ?
C46 F9 1.355(2) ?
C46 C47 1.378(3) ?
C47 C48 1.385(3) ?
C47 H47 0.93 ?
C48 H48 0.93 ?
C49 C54 1.387(3) ?
C49 C50 1.397(3) ?
C50 C51 1.380(3) ?
C50 H50 0.93 ?
C51 C52 1.374(3) ?
C51 H51 0.93 ?
C52 F8 1.349(2) ?
C52 C53 1.372(3) ?
C53 C54 1.391(3) ?
C53 H53 0.93 ?
C54 H54 0.93 ?
C55 C60 1.389(3) ?
C55 C56 1.393(3) ?
C56 C57 1.385(3) ?
C56 H56 0.93 ?
C57 C58 1.377(3) ?
C57 H57 0.93 ?
C58 F10 1.359(2) ?
C58 C59 1.360(3) ?
C59 C60 1.392(3) ?
C59 H59 0.93 ?
C60 H60 0.93 ?
C61 C62 1.389(3) ?
C61 C66 1.389(3) ?
C62 C63 1.383(3) ?
C62 H62 0.93 ?
C63 C64 1.367(3) ?
C63 H63 0.93 ?
C64 F11 1.361(2) ?
C64 C65 1.375(3) ?
C65 C66 1.386(3) ?
C65 H65 0.93 ?
C66 H66 0.93 ?
C67 C72 1.384(3) ?
C67 C68 1.393(3) ?
C68 C69 1.389(3) ?
C68 H68 0.93 ?
C69 C70 1.368(3) ?
C69 H69 0.93 ?
C70 F12 1.355(2) ?
C70 C71 1.363(3) ?
C71 C72 1.381(3) ?
C71 H71 0.93 ?
C72 H72 0.93 ?

loop_
_geom_torsion_atom_site_label_1
_geom_torsion_atom_site_label_2
_geom_torsion_atom_site_label_3
_geom_torsion_atom_site_label_4
_geom_torsion
_geom_torsion_publ_flag
C01 Rh1 P1 C7 117.76(9) ?
Cl1 Rh1 P1 C7 -64.98(7) y
C01 Rh1 P1 C13 -117.70(10) ?
Cl1 Rh1 P1 C13 59.55(8) y
Cl1 Rh1 P1 C1 178.11(7) y
C01 Rh1 P2 C31 129.96(9) ?
Cl1 Rh1 P2 C31 -47.54(7) y
C01 Rh1 P2 C25 -110.83(9) ?
Cl1 Rh1 P2 C25 71.67(7) y
C01 Rh1 P2 C19 8.51(10) ?
Cl1 Rh1 P2 C19 -168.99(7) y
C7 P1 C1 C6 -26.67(18) ?
C13 P1 C1 C6 -139.96(17) ?
Rh1 P1 C1 C6 91.53(16) ?
C7 P1 C1 C2 161.44(14) ?
C13 P1 C1 C2 48.15(16) ?
Rh1 P1 C1 C2 -80.37(15) ?
C6 C1 C2 C3 -2.0(3) ?
P1 C1 C2 C3 170.33(15) ?
C1 C2 C3 C4 0.5(3) ?
C2 C3 C4 F1 -178.60(17) ?
C2 C3 C4 C5 1.4(3) ?
F1 C4 C5 C6 178.16(18) ?
C3 C4 C5 C6 -1.9(3) ?
C2 C1 C6 C5 1.5(3) ?
P1 C1 C6 C5 -170.24(15) ?
C4 C5 C6 C1 0.3(3) ?
C13 P1 C7 C8 3.3(2) ?
C1 P1 C7 C8 -104.06(18) ?
Rh1 P1 C7 C8 133.65(16) ?
C13 P1 C7 C12 -174.05(15) ?
C1 P1 C7 C12 78.57(16) ?
Rh1 P1 C7 C12 -43.73(16) ?
C12 C7 C8 C9 -1.2(3) ?
P1 C7 C8 C9 -178.49(17) ?
C7 C8 C9 C10 -0.2(3) ?
C8 C9 C10 F2 -180.0(2) ?
C8 C9 C10 C11 0.7(4) ?
F2 C10 C11 C12 -179.24(19) ?
C9 C10 C11 C12 0.1(3) ?
C10 C11 C12 C7 -1.5(3) ?
C8 C7 C12 C11 2.0(3) ?
P1 C7 C12 C11 179.52(16) ?
C7 P1 C13 C18 121.80(17) ?
C1 P1 C13 C18 -127.50(17) ?
Rh1 P1 C13 C18 -2.2(2) ?
C7 P1 C13 C14 -67.24(19) ?
C1 P1 C13 C14 43.46(19) ?
Rh1 P1 C13 C14 168.77(15) ?
C18 C13 C14 C15 1.6(3) ?
P1 C13 C14 C15 -169.53(19) ?
C13 C14 C15 C16 0.4(4) ?
C14 C15 C16 F3 177.3(2) ?
C14 C15 C16 C17 -1.9(4) ?
F3 C16 C17 C18 -177.9(2) ?
C15 C16 C17 C18 1.3(4) ?
C14 C13 C18 C17 -2.2(3) ?
P1 C13 C18 C17 168.89(18) ?
C16 C17 C18 C13 0.9(4) ?
C31 P2 C19 C20 -10.92(19) ?
C25 P2 C19 C20 -119.98(17) ?
Rh1 P2 C19 C20 115.52(16) ?
C31 P2 C19 C24 171.42(15) ?
C25 P2 C19 C24 62.37(17) ?
Rh1 P2 C19 C24 -62.14(16) ?
C24 C19 C20 C21 0.0(3) ?
P2 C19 C20 C21 -177.61(18) ?
C19 C20 C21 C22 0.5(4) ?
C20 C21 C22 F4 179.3(2) ?
C20 C21 C22 C23 -0.7(4) ?
F4 C22 C23 C24 -179.56(19) ?
C21 C22 C23 C24 0.5(3) ?
C22 C23 C24 C19 0.1(3) ?
C20 C19 C24 C23 -0.3(3) ?
P2 C19 C24 C23 177.48(16) ?
C31 P2 C25 C26 102.85(18) ?
C19 P2 C25 C26 -148.76(18) ?
Rh1 P2 C25 C26 -21.42(19) ?
C31 P2 C25 C30 -75.15(19) ?
C19 P2 C25 C30 33.24(19) ?
Rh1 P2 C25 C30 160.58(15) ?
C30 C25 C26 C27 1.9(4) ?
P2 C25 C26 C27 -176.1(2) ?
C25 C26 C27 C28 0.5(4) ?
C26 C27 C28 F5 179.3(2) ?
C26 C27 C28 C29 -2.7(4) ?
F5 C28 C29 C30 -179.8(2) ?
C27 C28 C29 C30 2.2(4) ?
C28 C29 C30 C25 0.4(4) ?
C26 C25 C30 C29 -2.4(3) ?
P2 C25 C30 C29 175.57(18) ?
C25 P2 C31 C36 -167.45(16) ?
C19 P2 C31 C36 84.89(17) ?
Rh1 P2 C31 C36 -43.74(17) ?
C25 P2 C31 C32 11.99(19) ?
C19 P2 C31 C32 -95.68(18) ?
Rh1 P2 C31 C32 135.69(16) ?
C36 C31 C32 C33 -1.8(3) ?
P2 C31 C32 C33 178.81(17) ?
C31 C32 C33 C34 0.3(3) ?
C32 C33 C34 F6 -179.4(2) ?
C32 C33 C34 C35 1.3(4) ?
F6 C34 C35 C36 179.41(19) ?
C33 C34 C35 C36 -1.3(3) ?
C34 C35 C36 C31 -0.3(3) ?
C32 C31 C36 C35 1.8(3) ?
P2 C31 C36 C35 -178.76(16) ?
C02 Rh2 P3 C43 116.91(9) ?
Cl2 Rh2 P3 C43 -65.98(7) y
C02 Rh2 P3 C49 -118.08(10) ?
Cl2 Rh2 P3 C49 59.03(7) y
C02 Rh2 P3 C37 0.53(9) ?
Cl2 Rh2 P3 C37 177.64(7) y
C02 Rh2 P4 C61 131.90(9) ?
Cl2 Rh2 P4 C61 -45.51(7) y
C02 Rh2 P4 C67 -107.64(9) ?
Cl2 Rh2 P4 C67 74.95(7) y
C02 Rh2 P4 C55 9.90(10) ?
Cl2 Rh2 P4 C55 -167.51(7) y
C43 P3 C37 C38 -32.27(18) ?
C49 P3 C37 C38 -144.68(16) ?
Rh2 P3 C37 C38 86.39(16) ?
C43 P3 C37 C42 156.19(14) ?
C49 P3 C37 C42 43.77(16) ?
Rh2 P3 C37 C42 -85.16(15) ?
C42 C37 C38 C39 0.7(3) ?
P3 C37 C38 C39 -170.79(15) ?
C37 C38 C39 C40 -0.5(3) ?
C38 C39 C40 F7 -179.42(17) ?
C38 C39 C40 C41 -0.3(3) ?
F7 C40 C41 C42 -179.99(16) ?
C39 C40 C41 C42 0.9(3) ?
C40 C41 C42 C37 -0.7(3) ?
C38 C37 C42 C41 -0.1(3) ?
P3 C37 C42 C41 171.74(14) ?
C49 P3 C43 C44 6.7(2) ?
C37 P3 C43 C44 -100.26(18) ?
Rh2 P3 C43 C44 138.02(16) ?
C49 P3 C43 C48 -172.83(14) ?
C37 P3 C43 C48 80.22(16) ?
Rh2 P3 C43 C48 -41.51(16) ?
C48 C43 C44 C45 -2.2(3) ?
P3 C43 C44 C45 178.27(17) ?
C43 C44 C45 C46 -0.1(3) ?
C44 C45 C46 F9 -179.0(2) ?
C44 C45 C46 C47 1.8(4) ?
F9 C46 C47 C48 179.75(19) ?
C45 C46 C47 C48 -1.0(3) ?
C46 C47 C48 C43 -1.4(3) ?
C44 C43 C48 C47 3.0(3) ?
P3 C43 C48 C47 -177.42(16) ?
C43 P3 C49 C54 122.38(17) ?
C37 P3 C49 C54 -127.82(17) ?
Rh2 P3 C49 C54 -2.88(19) ?
C43 P3 C49 C50 -66.82(18) ?
C37 P3 C49 C50 42.99(18) ?
Rh2 P3 C49 C50 167.92(14) ?
C54 C49 C50 C51 1.8(3) ?
P3 C49 C50 C51 -169.18(17) ?
C49 C50 C51 C52 0.4(3) ?
C50 C51 C52 F8 176.6(2) ?
C50 C51 C52 C53 -2.5(4) ?
F8 C52 C53 C54 -176.9(2) ?
C51 C52 C53 C54 2.2(4) ?
C50 C49 C54 C53 -2.1(3) ?
P3 C49 C54 C53 168.75(16) ?
C52 C53 C54 C49 0.2(3) ?
C61 P4 C55 C60 -8.77(19) ?
C67 P4 C55 C60 -118.13(17) ?
Rh2 P4 C55 C60 118.82(16) ?
C61 P4 C55 C56 172.12(15) ?
C67 P4 C55 C56 62.76(17) ?
Rh2 P4 C55 C56 -60.29(17) ?
C60 C55 C56 C57 0.1(3) ?
P4 C55 C56 C57 179.29(16) ?
C55 C56 C57 C58 0.3(3) ?
C56 C57 C58 F10 179.58(18) ?
C56 C57 C58 C59 -0.2(3) ?
F10 C58 C59 C60 179.96(19) ?
C57 C58 C59 C60 -0.2(3) ?
C56 C55 C60 C59 -0.6(3) ?
P4 C55 C60 C59 -179.72(16) ?
C58 C59 C60 C55 0.7(3) ?
C67 P4 C61 C62 14.08(18) ?
C55 P4 C61 C62 -92.97(17) ?
Rh2 P4 C61 C62 138.41(15) ?
C67 P4 C61 C66 -166.68(15) ?
C55 P4 C61 C66 86.27(16) ?
Rh2 P4 C61 C66 -42.34(17) ?
C66 C61 C62 C63 -1.0(3) ?
P4 C61 C62 C63 178.27(16) ?
C61 C62 C63 C64 -0.3(3) ?
C62 C63 C64 F11 -179.87(19) ?
C62 C63 C64 C65 1.4(3) ?
F11 C64 C65 C66 -179.80(18) ?
C63 C64 C65 C66 -1.1(3) ?
C64 C65 C66 C61 -0.3(3) ?
C62 C61 C66 C65 1.3(3) ?
P4 C61 C66 C65 -177.95(16) ?
C61 P4 C67 C72 98.96(18) ?
C55 P4 C67 C72 -152.70(18) ?
Rh2 P4 C67 C72 -26.91(19) ?
C61 P4 C67 C68 -81.94(18) ?
C55 P4 C67 C68 26.40(19) ?
Rh2 P4 C67 C68 152.19(16) ?
C72 C67 C68 C69 -0.6(3) ?
P4 C67 C68 C69 -179.75(18) ?
C67 C68 C69 C70 -0.3(4) ?
C68 C69 C70 F12 179.3(2) ?
C68 C69 C70 C71 0.6(4) ?
F12 C70 C71 C72 -178.6(2) ?
C69 C70 C71 C72 0.1(4) ?
C70 C71 C72 C67 -1.1(4) ?
C68 C67 C72 C71 1.3(4) ?
P4 C67 C72 C71 -179.5(2) ?
